data_2227258
loop_
_publ_author_name
'Zhang, Min'
'Yuan, Xian-You'
'Ng, Seik Weng'

_publ_section_title
;
 (5-<i>n</i>-Hexyl-2-hydroxymethyl-1,3-dioxan-2-yl)methanol
;
_journal_coeditor_code BT5377
_journal_issue 11
_journal_name_full 'Acta Crystallographica Section E'
_journal_page_first o2917
_journal_paper_doi 10.1107/S1600536810041401
_journal_volume 66
_journal_year 2010
_chemical_formula_iupac 'C12 H24 O4'
_chemical_formula_moiety 'C12 H24 O4'
_chemical_formula_sum 'C12 H24 O4'
_chemical_formula_weight 232.31
_chemical_name_systematic
;
(5-<i>n</i>-Hexyl-2-hydroxymethyl-1,3-dioxan-2-yl)methanol
;
_space_group_IT_number 14
_symmetry_cell_setting monoclinic
_symmetry_space_group_name_Hall '-P 2yn'
_symmetry_space_group_name_H-M 'P 1 21/n 1'
_atom_sites_solution_hydrogens geom
_atom_sites_solution_primary direct
_atom_sites_solution_secondary difmap
_audit_creation_method SHELXL-97
_cell_angle_alpha 90.00
_cell_angle_beta 97.7370(10)
_cell_angle_gamma 90.00
_cell_formula_units_Z 4
_cell_length_a 13.6602(10)
_cell_length_b 5.9370(5)
_cell_length_c 16.4268(12)
_cell_measurement_reflns_used 2106
_cell_measurement_temperature 173(2)
_cell_measurement_theta_max 27.0
_cell_measurement_theta_min 2.5
_cell_volume 1320.10(18)
_computing_cell_refinement 'SAINT (Bruker, 2003)'
_computing_data_collection 'SMART (Bruker, 2003)'
_computing_data_reduction 'SAINT (Bruker, 2003)'
_computing_molecular_graphics 'X-Seed (Barbour, 2001)'
_computing_publication_material 'publCIF (Westrip, 2010)'
_computing_structure_refinement 'SHELXL-97 (Sheldrick, 2008)'
_computing_structure_solution 'SHELXS-97 (Sheldrick, 2008)'
_diffrn_ambient_temperature 173(2)
_diffrn_measured_fraction_theta_full 0.982
_diffrn_measured_fraction_theta_max 0.982
_diffrn_measurement_device_type 'Bruker SMART APEX'
_diffrn_measurement_method '\w scans'
_diffrn_radiation_monochromator graphite
_diffrn_radiation_source 'fine-focus sealed tube'
_diffrn_radiation_type MoK\a
_diffrn_radiation_wavelength 0.71073
_diffrn_reflns_av_R_equivalents 0.0413
_diffrn_reflns_av_sigmaI/netI 0.0546
_diffrn_reflns_limit_h_max 17
_diffrn_reflns_limit_h_min -17
_diffrn_reflns_limit_k_max 7
_diffrn_reflns_limit_k_min -7
_diffrn_reflns_limit_l_max 14
_diffrn_reflns_limit_l_min -20
_diffrn_reflns_number 7438
_diffrn_reflns_theta_full 27.13
_diffrn_reflns_theta_max 27.13
_diffrn_reflns_theta_min 1.82
_diffrn_standards_decay_% 0
_diffrn_standards_interval_count 0
_diffrn_standards_interval_time 0
_diffrn_standards_number 0
_exptl_absorpt_coefficient_mu 0.086
_exptl_absorpt_correction_type none
_exptl_crystal_colour Colorless
_exptl_crystal_density_diffrn 1.169
_exptl_crystal_density_method 'not measured'
_exptl_crystal_description Prism
_exptl_crystal_F_000 512
_exptl_crystal_size_max 0.40
_exptl_crystal_size_mid 0.25
_exptl_crystal_size_min 0.20
_refine_diff_density_max 0.322
_refine_diff_density_min -0.238
_refine_ls_extinction_method none
_refine_ls_goodness_of_fit_ref 1.058
_refine_ls_hydrogen_treatment mixed
_refine_ls_matrix_type full
_refine_ls_number_parameters 154
_refine_ls_number_reflns 2862
_refine_ls_number_restraints 2
_refine_ls_restrained_S_all 1.058
_refine_ls_R_factor_all 0.0942
_refine_ls_R_factor_gt 0.0560
_refine_ls_shift/su_max 0.001
_refine_ls_shift/su_mean 0.001
_refine_ls_structure_factor_coef Fsqd
_refine_ls_weighting_details 'calc w=1/[\s^2^(Fo^2^)+(0.0932P)^2^] where P=(Fo^2^+2Fc^2^)/3'
_refine_ls_weighting_scheme calc
_refine_ls_wR_factor_gt 0.1486
_refine_ls_wR_factor_ref 0.1726
_reflns_number_gt 1755
_reflns_number_total 2862
_reflns_threshold_expression I>2\s(I)
_cod_data_source_file bt5377.cif
_cod_data_source_block I
_cod_original_sg_symbol_H-M 'P 21/n'
_cod_database_code 2227258
_cod_database_fobs_code 2227258

loop_
_symmetry_equiv_pos_as_xyz
'x, y, z'
'-x+1/2, y+1/2, -z+1/2'
'-x, -y, -z'
'x-1/2, -y-1/2, z-1/2'

loop_
_atom_site_type_symbol
_atom_site_label
_atom_site_fract_x
_atom_site_fract_y
_atom_site_fract_z
_atom_site_U_iso_or_equiv
_atom_site_adp_type
_atom_site_calc_flag
_atom_site_refinement_flags
_atom_site_occupancy
_atom_site_disorder_assembly
_atom_site_disorder_group
O O1 0.21236(8) 1.1104(2) 0.46544(7) 0.0274(3) Uani d . 1 . .
O O2 0.08583(9) 1.3743(2) 0.45699(9) 0.0449(4) Uani d . 1 . .
O O3 0.25706(13) 1.7500(2) 0.65335(8) 0.0449(4) Uani d D 1 . .
H H3 0.2562(18) 1.699(4) 0.7006(8) 0.063(8) Uiso d D 1 . .
O O4 0.24968(15) 1.1821(2) 0.68721(8) 0.0551(5) Uani d D 1 . .
H H4 0.257(2) 1.051(2) 0.6681(16) 0.083(9) Uiso d D 1 . .
C C1 0.22572(13) 1.4192(3) 0.56451(10) 0.0259(4) Uani d . 1 . .
C C2 0.29973(15) 1.5895(3) 0.60499(12) 0.0358(5) Uani d . 1 . .
H H2A 0.3529 1.5084 0.6402 0.043 Uiso calc R 1 . .
H H2B 0.3302 1.6693 0.5618 0.043 Uiso calc R 1 . .
C C3 0.17790(16) 1.2926(3) 0.62952(12) 0.0390(5) Uani d . 1 . .
H H3A 0.1398 1.3998 0.6590 0.047 Uiso calc R 1 . .
H H3B 0.1313 1.1794 0.6024 0.047 Uiso calc R 1 . .
C C4 0.14640(15) 1.5360(3) 0.50544(12) 0.0387(5) Uani d . 1 . .
H H4A 0.1046 1.6292 0.5369 0.046 Uiso calc R 1 . .
H H4B 0.1780 1.6370 0.4687 0.046 Uiso calc R 1 . .
C C5 0.27918(13) 1.2561(3) 0.51385(11) 0.0275(4) Uani d . 1 . .
H H5A 0.3173 1.3429 0.4774 0.033 Uiso calc R 1 . .
H H5B 0.3264 1.1648 0.5512 0.033 Uiso calc R 1 . .
C C6 0.14157(13) 1.2334(3) 0.41238(11) 0.0321(5) Uani d . 1 . .
H H6 0.1756 1.3257 0.3737 0.039 Uiso calc R 1 . .
C C7 0.07331(14) 1.0673(4) 0.36474(12) 0.0391(5) Uani d . 1 . .
H H7A 0.0179 1.1508 0.3333 0.047 Uiso calc R 1 . .
H H7B 0.0452 0.9678 0.4040 0.047 Uiso calc R 1 . .
C C8 0.12197(14) 0.9224(3) 0.30569(12) 0.0342(5) Uani d . 1 . .
H H8A 0.1780 0.8402 0.3368 0.041 Uiso calc R 1 . .
H H8B 0.1489 1.0211 0.2655 0.041 Uiso calc R 1 . .
C C9 0.05174(14) 0.7536(4) 0.25968(13) 0.0393(5) Uani d . 1 . .
H H9A 0.0248 0.6562 0.3002 0.047 Uiso calc R 1 . .
H H9B -0.0043 0.8368 0.2290 0.047 Uiso calc R 1 . .
C C10 0.09718(14) 0.6053(4) 0.20005(11) 0.0355(5) Uani d . 1 . .
H H10A 0.1277 0.7026 0.1615 0.043 Uiso calc R 1 . .
H H10B 0.1505 0.5148 0.2311 0.043 Uiso calc R 1 . .
C C11 0.02531(15) 0.4480(4) 0.15108(14) 0.0457(6) Uani d . 1 . .
H H11A -0.0268 0.5389 0.1186 0.055 Uiso calc R 1 . .
H H11B -0.0069 0.3545 0.1897 0.055 Uiso calc R 1 . .
C C12 0.07088(17) 0.2939(4) 0.09337(13) 0.0473(6) Uani d . 1 . .
H H12A 0.1047 0.3843 0.0558 0.071 Uiso calc R 1 . .
H H12B 0.0189 0.2039 0.0617 0.071 Uiso calc R 1 . .
H H12C 0.1185 0.1936 0.1252 0.071 Uiso calc R 1 . .

loop_
_atom_site_aniso_label
_atom_site_aniso_U_11
_atom_site_aniso_U_22
_atom_site_aniso_U_33
_atom_site_aniso_U_12
_atom_site_aniso_U_13
_atom_site_aniso_U_23
O1 0.0304(7) 0.0258(7) 0.0243(6) 0.0012(5) -0.0030(5) -0.0047(5)
O2 0.0375(8) 0.0450(9) 0.0482(9) 0.0139(7) -0.0091(7) -0.0197(7)
O3 0.0890(12) 0.0223(7) 0.0231(7) -0.0018(7) 0.0063(8) -0.0032(6)
O4 0.1172(14) 0.0244(8) 0.0241(7) -0.0002(9) 0.0109(8) 0.0009(6)
C1 0.0359(10) 0.0209(9) 0.0211(9) -0.0008(7) 0.0041(7) -0.0013(7)
C2 0.0487(12) 0.0298(11) 0.0290(10) -0.0094(9) 0.0054(9) -0.0058(8)
C3 0.0559(13) 0.0301(11) 0.0349(11) -0.0091(9) 0.0200(10) -0.0060(8)
C4 0.0477(12) 0.0305(11) 0.0352(11) 0.0093(9) -0.0046(9) -0.0078(8)
C5 0.0278(9) 0.0316(10) 0.0221(9) -0.0014(7) -0.0002(7) -0.0045(7)
C6 0.0344(10) 0.0338(11) 0.0259(10) 0.0041(8) -0.0038(8) -0.0051(8)
C7 0.0301(10) 0.0468(13) 0.0373(11) 0.0054(9) -0.0064(9) -0.0119(9)
C8 0.0335(10) 0.0400(12) 0.0269(9) -0.0021(9) -0.0034(8) -0.0051(8)
C9 0.0288(10) 0.0498(13) 0.0364(11) 0.0018(9) -0.0059(9) -0.0127(9)
C10 0.0338(10) 0.0437(12) 0.0282(10) -0.0045(9) 0.0014(8) -0.0039(9)
C11 0.0353(11) 0.0528(14) 0.0464(12) -0.0015(10) -0.0035(9) -0.0196(10)
C12 0.0541(13) 0.0490(14) 0.0388(12) -0.0057(11) 0.0059(11) -0.0131(10)

loop_
_atom_type_symbol
_atom_type_description
_atom_type_scat_dispersion_real
_atom_type_scat_dispersion_imag
_atom_type_scat_source
C C 0.0033 0.0016 'International Tables Vol C Tables 4.2.6.8 and 6.1.1.4'
H H 0.0000 0.0000 'International Tables Vol C Tables 4.2.6.8 and 6.1.1.4'
O O 0.0106 0.0060 'International Tables Vol C Tables 4.2.6.8 and 6.1.1.4'

loop_
_geom_angle_atom_site_label_1
_geom_angle_atom_site_label_2
_geom_angle_atom_site_label_3
_geom_angle_site_symmetry_1
_geom_angle_site_symmetry_3
_geom_angle
_geom_angle_publ_flag
C6 O1 C5 . . 111.39(13) ?
C6 O2 C4 . . 112.06(13) ?
C2 O3 H3 . . 109.7(18) ?
C3 O4 H4 . . 106.1(19) ?
C2 C1 C4 . . 110.53(16) ?
C2 C1 C3 . . 110.16(14) ?
C4 C1 C3 . . 109.65(15) ?
C2 C1 C5 . . 108.80(14) ?
C4 C1 C5 . . 107.08(14) ?
C3 C1 C5 . . 110.57(15) ?
O3 C2 C1 . . 113.19(15) ?
O3 C2 H2A . . 108.9 ?
C1 C2 H2A . . 108.9 ?
O3 C2 H2B . . 108.9 ?
C1 C2 H2B . . 108.9 ?
H2A C2 H2B . . 107.8 ?
O4 C3 C1 . . 111.78(16) ?
O4 C3 H3A . . 109.3 ?
C1 C3 H3A . . 109.3 ?
O4 C3 H3B . . 109.3 ?
C1 C3 H3B . . 109.3 ?
H3A C3 H3B . . 107.9 ?
O2 C4 C1 . . 110.89(15) ?
O2 C4 H4A . . 109.5 ?
C1 C4 H4A . . 109.5 ?
O2 C4 H4B . . 109.5 ?
C1 C4 H4B . . 109.5 ?
H4A C4 H4B . . 108.0 ?
O1 C5 C1 . . 111.91(13) ?
O1 C5 H5A . . 109.2 ?
C1 C5 H5A . . 109.2 ?
O1 C5 H5B . . 109.2 ?
C1 C5 H5B . . 109.2 ?
H5A C5 H5B . . 107.9 ?
O2 C6 O1 . . 111.11(14) ?
O2 C6 C7 . . 108.74(14) ?
O1 C6 C7 . . 107.86(15) ?
O2 C6 H6 . . 109.7 ?
O1 C6 H6 . . 109.7 ?
C7 C6 H6 . . 109.7 ?
C6 C7 C8 . . 114.28(15) ?
C6 C7 H7A . . 108.7 ?
C8 C7 H7A . . 108.7 ?
C6 C7 H7B . . 108.7 ?
C8 C7 H7B . . 108.7 ?
H7A C7 H7B . . 107.6 ?
C7 C8 C9 . . 113.05(16) ?
C7 C8 H8A . . 109.0 ?
C9 C8 H8A . . 109.0 ?
C7 C8 H8B . . 109.0 ?
C9 C8 H8B . . 109.0 ?
H8A C8 H8B . . 107.8 ?
C10 C9 C8 . . 114.86(16) ?
C10 C9 H9A . . 108.6 ?
C8 C9 H9A . . 108.6 ?
C10 C9 H9B . . 108.6 ?
C8 C9 H9B . . 108.6 ?
H9A C9 H9B . . 107.5 ?
C11 C10 C9 . . 114.35(16) ?
C11 C10 H10A . . 108.7 ?
C9 C10 H10A . . 108.7 ?
C11 C10 H10B . . 108.7 ?
C9 C10 H10B . . 108.7 ?
H10A C10 H10B . . 107.6 ?
C10 C11 C12 . . 114.61(17) ?
C10 C11 H11A . . 108.6 ?
C12 C11 H11A . . 108.6 ?
C10 C11 H11B . . 108.6 ?
C12 C11 H11B . . 108.6 ?
H11A C11 H11B . . 107.6 ?
C11 C12 H12A . . 109.5 ?
C11 C12 H12B . . 109.5 ?
H12A C12 H12B . . 109.5 ?
C11 C12 H12C . . 109.5 ?
H12A C12 H12C . . 109.5 ?
H12B C12 H12C . . 109.5 ?

loop_
_geom_bond_atom_site_label_1
_geom_bond_atom_site_label_2
_geom_bond_site_symmetry_2
_geom_bond_distance
_geom_bond_publ_flag
O1 C6 . 1.415(2) ?
O1 C5 . 1.421(2) ?
O2 C6 . 1.403(2) ?
O2 C4 . 1.436(2) ?
O3 C2 . 1.415(2) ?
O3 H3 . 0.840(10) ?
O4 C3 . 1.428(3) ?
O4 H4 . 0.850(10) ?
C1 C2 . 1.519(2) ?
C1 C4 . 1.521(3) ?
C1 C3 . 1.523(2) ?
C1 C5 . 1.525(2) ?
C2 H2A . 0.9900 ?
C2 H2B . 0.9900 ?
C3 H3A . 0.9900 ?
C3 H3B . 0.9900 ?
C4 H4A . 0.9900 ?
C4 H4B . 0.9900 ?
C5 H5A . 0.9900 ?
C5 H5B . 0.9900 ?
C6 C7 . 1.503(3) ?
C6 H6 . 1.0000 ?
C7 C8 . 1.516(3) ?
C7 H7A . 0.9900 ?
C7 H7B . 0.9900 ?
C8 C9 . 1.517(3) ?
C8 H8A . 0.9900 ?
C8 H8B . 0.9900 ?
C9 C10 . 1.511(3) ?
C9 H9A . 0.9900 ?
C9 H9B . 0.9900 ?
C10 C11 . 1.507(3) ?
C10 H10A . 0.9900 ?
C10 H10B . 0.9900 ?
C11 C12 . 1.510(3) ?
C11 H11A . 0.9900 ?
C11 H11B . 0.9900 ?
C12 H12A . 0.9800 ?
C12 H12B . 0.9800 ?
C12 H12C . 0.9800 ?

loop_
_geom_hbond_atom_site_label_D
_geom_hbond_atom_site_label_H
_geom_hbond_atom_site_label_A
_geom_hbond_site_symmetry_A
_geom_hbond_distance_DH
_geom_hbond_distance_HA
_geom_hbond_distance_DA
_geom_hbond_angle_DHA
_geom_hbond_publ_flag
O3 H3 O4 2_556 0.840(10) 1.860(10) 2.664(2) 162(3) yes
O4 H4 O3 1_545 0.850(10) 1.810(10) 2.630(2) 164(3) yes

loop_
_geom_torsion_atom_site_label_1
_geom_torsion_atom_site_label_2
_geom_torsion_atom_site_label_3
_geom_torsion_atom_site_label_4
_geom_torsion_site_symmetry_1
_geom_torsion_site_symmetry_2
_geom_torsion_site_symmetry_3
_geom_torsion_site_symmetry_4
_geom_torsion
_geom_torsion_publ_flag
C4 C1 C2 O3 . . . . 62.40(19) ?
C3 C1 C2 O3 . . . . -58.9(2) ?
C5 C1 C2 O3 . . . . 179.70(15) ?
C2 C1 C3 O4 . . . . -57.4(2) ?
C4 C1 C3 O4 . . . . -179.27(15) ?
C5 C1 C3 O4 . . . . 62.89(19) ?
C6 O2 C4 C1 . . . . -57.7(2) ?
C2 C1 C4 O2 . . . . 170.43(14) ?
C3 C1 C4 O2 . . . . -67.93(19) ?
C5 C1 C4 O2 . . . . 52.08(19) ?
C6 O1 C5 C1 . . . . 57.40(18) ?
C2 C1 C5 O1 . . . . -172.15(14) ?
C4 C1 C5 O1 . . . . -52.67(19) ?
C3 C1 C5 O1 . . . . 66.74(19) ?
C4 O2 C6 O1 . . . . 60.4(2) ?
C4 O2 C6 C7 . . . . 179.00(16) ?
C5 O1 C6 O2 . . . . -60.02(18) ?
C5 O1 C6 C7 . . . . -179.11(14) ?
O2 C6 C7 C8 . . . . 173.00(17) ?
O1 C6 C7 C8 . . . . -66.4(2) ?
C6 C7 C8 C9 . . . . 178.94(17) ?
C7 C8 C9 C10 . . . . 180.00(18) ?
C8 C9 C10 C11 . . . . -176.53(18) ?
C9 C10 C11 C12 . . . . -178.08(19) ?

loop_
_cod_related_entry_id
_cod_related_entry_database
_cod_related_entry_code
1 ChemSpider 30656189
